data_4342984
loop_
_publ_author_name
'Fritz, Stefanie'
'Ehm, Christian'
'Lentz, Dieter'

_publ_section_title
;
 Structure and Chemistry of SeFx(CN)4-x Compounds.
;
_journal_issue 11
_journal_name_full 'Inorganic chemistry'
_journal_page_first 5220
_journal_page_last 5231
_journal_paper_doi 10.1021/acs.inorgchem.5b00107
_journal_volume 54
_journal_year 2015
_chemical_formula_sum 'C14 H24 F2 N2 O6 Se'
_chemical_formula_weight 433.31
_chemical_name_systematic
;
 selenium dicyanide difluoride 18-crown-6-solvate
;
_space_group_crystal_system monoclinic
_space_group_IT_number 14
_space_group_name_Hall '-P 2yn'
_space_group_name_H-M_alt 'P 1 21/n 1'
_symmetry_space_group_name_Hall '-P 2yn'
_symmetry_space_group_name_H-M 'P 1 21/n 1'
_atom_sites_solution_hydrogens geom
_audit_creation_method SHELXL-2013
_cell_angle_alpha 90
_cell_angle_beta 94.513(3)
_cell_angle_gamma 90
_cell_formula_units_Z 4
_cell_length_a 8.4405(11)
_cell_length_b 17.999(2)
_cell_length_c 12.5274(17)
_cell_measurement_reflns_used 984
_cell_measurement_temperature 123(2)
_cell_measurement_theta_max 60.738
_cell_measurement_theta_min 6.629
_cell_volume 1897.3(4)
_computing_cell_refinement 'Saint (Bruker AXS)'
_computing_data_collection 'Smart (Bruker AXS)'
_computing_data_reduction 'Saint (Bruker AXS)'
_computing_molecular_graphics 'Ortep3v2 for Windows'
_computing_publication_material 'publCIF (IUCR)'
_computing_structure_refinement 'SHELXL-2013 (Sheldrick, 2013)'
_computing_structure_solution 'SHELXS-2013 (Sheldrick, 2013)'
_diffrn_ambient_temperature 123(2)
_diffrn_measured_fraction_theta_full 0.999
_diffrn_measured_fraction_theta_max 0.993
_diffrn_measurement_device_type 'Bruker AXS Smart CCD'
_diffrn_measurement_method 'omega scan'
_diffrn_radiation_type MoK\a
_diffrn_radiation_wavelength 0.71073
_diffrn_reflns_av_R_equivalents 0.0199
_diffrn_reflns_av_unetI/netI 0.0155
_diffrn_reflns_laue_measured_fraction_full 0.999
_diffrn_reflns_laue_measured_fraction_max 0.993
_diffrn_reflns_limit_h_max 11
_diffrn_reflns_limit_h_min -12
_diffrn_reflns_limit_k_max 25
_diffrn_reflns_limit_k_min -25
_diffrn_reflns_limit_l_max 17
_diffrn_reflns_limit_l_min -17
_diffrn_reflns_number 30738
_diffrn_reflns_point_group_measured_fraction_full 0.999
_diffrn_reflns_point_group_measured_fraction_max 0.993
_diffrn_reflns_theta_full 25.242
_diffrn_reflns_theta_max 30.533
_diffrn_reflns_theta_min 1.985
_diffrn_source 'sealed tube'
_exptl_absorpt_coefficient_mu 2.029
_exptl_absorpt_correction_T_max 0.7461
_exptl_absorpt_correction_T_min 0.6304
_exptl_absorpt_correction_type multi-scan
_exptl_absorpt_process_details 'SADABS 2008/1 (Bruker AXS)'
_exptl_crystal_colour colourless
_exptl_crystal_density_diffrn 1.517
_exptl_crystal_description prism
_exptl_crystal_F_000 888
_exptl_crystal_size_max 0.45
_exptl_crystal_size_mid 0.42
_exptl_crystal_size_min 0.40
_refine_diff_density_max 0.477
_refine_diff_density_min -0.219
_refine_diff_density_rms 0.054
_refine_ls_extinction_method none
_refine_ls_goodness_of_fit_ref 1.042
_refine_ls_hydrogen_treatment constr
_refine_ls_matrix_type full
_refine_ls_number_parameters 226
_refine_ls_number_reflns 5758
_refine_ls_number_restraints 0
_refine_ls_restrained_S_all 1.042
_refine_ls_R_factor_all 0.0302
_refine_ls_R_factor_gt 0.0225
_refine_ls_shift/su_max 0.002
_refine_ls_shift/su_mean 0.000
_refine_ls_structure_factor_coef Fsqd
_refine_ls_weighting_details
;
 w=1/[\s^2^(Fo^2^)+(0.0264P)^2^+0.6647P]
 where P=(Fo^2^+2Fc^2^)/3
;
_refine_ls_weighting_scheme calc
_refine_ls_wR_factor_gt 0.0527
_refine_ls_wR_factor_ref 0.0562
_reflns_Friedel_coverage 0.000
_reflns_number_gt 4968
_reflns_number_total 5758
_reflns_threshold_expression 'I > 2\s(I)'
_cod_data_source_file ic5b00107_si_001.cif
_cod_data_source_block 1034966
_cod_depositor_comments 'Adding full bibliography for 4342982--4342987.cif.'
_cod_database_code 4342984
_shelx_space_group_comment
;
The symmetry employed for this shelxl refinement is uniquely defined
by the following loop, which should always be used as a source of
symmetry information in preference to the above space-group names.
They are only intended as comments.
;
_shelxl_version_number 2013-2

loop_
_space_group_symop_operation_xyz
'x, y, z'
'-x+1/2, y+1/2, -z+1/2'
'-x, -y, -z'
'x-1/2, -y-1/2, z-1/2'

loop_
_atom_site_label
_atom_site_type_symbol
_atom_site_fract_x
_atom_site_fract_y
_atom_site_fract_z
_atom_site_U_iso_or_equiv
_atom_site_adp_type
_atom_site_occupancy
_atom_site_site_symmetry_order
_atom_site_calc_flag
_atom_site_refinement_flags_posn
_atom_site_refinement_flags_adp
Se1 Se 0.65343(2) 0.13544(2) 0.21698(2) 0.01937(4) Uani 1 1 d . .
C1 C 0.81926(15) 0.20613(7) 0.23932(10) 0.0238(2) Uani 1 1 d . .
C2 C 0.79746(15) 0.05535(7) 0.20607(11) 0.0249(2) Uani 1 1 d . .
C1L C 0.32388(16) 0.01204(8) 0.11563(11) 0.0294(3) Uani 1 1 d . .
H1L1 H 0.2395 0.0219 0.1644 0.035 Uiso 1 1 calc R U
H1L2 H 0.3004 -0.0359 0.0789 0.035 Uiso 1 1 calc R U
C2L C 0.32784(17) 0.07314(8) 0.03501(10) 0.0291(3) Uani 1 1 d . .
H2L1 H 0.4192 0.0661 -0.0089 0.035 Uiso 1 1 calc R U
H2L2 H 0.2291 0.0725 -0.0132 0.035 Uiso 1 1 calc R U
C3L C 0.35303(17) 0.20304(8) 0.01803(10) 0.0281(3) Uani 1 1 d . .
H3L1 H 0.2578 0.2047 -0.0334 0.034 Uiso 1 1 calc R U
H3L2 H 0.4481 0.1975 -0.0228 0.034 Uiso 1 1 calc R U
C4L C 0.36484(17) 0.27293(8) 0.08306(11) 0.0299(3) Uani 1 1 d . .
H4L1 H 0.3542 0.3167 0.0353 0.036 Uiso 1 1 calc R U
H4L2 H 0.2783 0.2746 0.1320 0.036 Uiso 1 1 calc R U
C5L C 0.53014(16) 0.33505(7) 0.21737(11) 0.0252(2) Uani 1 1 d . .
H5L1 H 0.4838 0.3802 0.1822 0.030 Uiso 1 1 calc R U
H5L2 H 0.6441 0.3448 0.2371 0.030 Uiso 1 1 calc R U
C6L C 0.44764(16) 0.31972(7) 0.31723(10) 0.0247(2) Uani 1 1 d . .
H6L1 H 0.4653 0.3612 0.3686 0.030 Uiso 1 1 calc R U
H6L2 H 0.3319 0.3141 0.2996 0.030 Uiso 1 1 calc R U
C7L C 0.45144(17) 0.23543(7) 0.46278(10) 0.0260(3) Uani 1 1 d . .
H7L1 H 0.4446 0.2818 0.5046 0.031 Uiso 1 1 calc R U
H7L2 H 0.5269 0.2019 0.5035 0.031 Uiso 1 1 calc R U
C8L C 0.28950(16) 0.19908(7) 0.45206(12) 0.0284(3) Uani 1 1 d . .
H8L1 H 0.2350 0.2067 0.5184 0.034 Uiso 1 1 calc R U
H8L2 H 0.2235 0.2215 0.3916 0.034 Uiso 1 1 calc R U
C9L C 0.16081(17) 0.08560(8) 0.41418(13) 0.0327(3) Uani 1 1 d . .
H9L1 H 0.1154 0.0973 0.3408 0.039 Uiso 1 1 calc R U
H9L2 H 0.0863 0.1040 0.4654 0.039 Uiso 1 1 calc R U
C10L C 0.17969(19) 0.00274(8) 0.42621(12) 0.0340(3) Uani 1 1 d . .
H10A H 0.2428 -0.0078 0.4945 0.041 Uiso 1 1 calc R U
H10B H 0.0734 -0.0198 0.4305 0.041 Uiso 1 1 calc R U
C11L C 0.42400(17) -0.03285(8) 0.35642(12) 0.0306(3) Uani 1 1 d . .
H11A H 0.4591 -0.0704 0.4110 0.037 Uiso 1 1 calc R U
H11B H 0.4640 0.0164 0.3815 0.037 Uiso 1 1 calc R U
C12L C 0.48883(17) -0.05177(7) 0.25106(12) 0.0302(3) Uani 1 1 d . .
H12A H 0.6020 -0.0660 0.2642 0.036 Uiso 1 1 calc R U
H12B H 0.4305 -0.0952 0.2195 0.036 Uiso 1 1 calc R U
F1 F 0.68948(10) 0.11609(4) 0.36131(6) 0.02807(16) Uani 1 1 d . .
F2 F 0.68638(9) 0.14508(4) 0.07439(6) 0.02659(16) Uani 1 1 d . .
N1 N 0.92019(16) 0.24895(7) 0.25156(11) 0.0343(3) Uani 1 1 d . .
N2 N 0.88407(16) 0.00722(7) 0.19876(12) 0.0381(3) Uani 1 1 d . .
O1 O 0.47622(11) 0.00836(5) 0.17581(7) 0.02503(18) Uani 1 1 d . .
O2 O 0.34208(11) 0.14220(5) 0.08988(7) 0.02493(18) Uani 1 1 d . .
O3 O 0.51586(11) 0.27437(5) 0.14360(7) 0.02396(18) Uani 1 1 d . .
O4 O 0.51271(10) 0.25267(5) 0.36266(7) 0.02104(17) Uani 1 1 d . .
O5 O 0.30957(11) 0.12185(5) 0.43361(8) 0.02725(19) Uani 1 1 d . .
O6 O 0.25471(12) -0.03174(5) 0.34151(8) 0.0301(2) Uani 1 1 d . .

loop_
_atom_site_aniso_label
_atom_site_aniso_U_11
_atom_site_aniso_U_22
_atom_site_aniso_U_33
_atom_site_aniso_U_23
_atom_site_aniso_U_13
_atom_site_aniso_U_12
Se1 0.01873(6) 0.01805(6) 0.02076(6) -0.00006(4) -0.00204(4) 0.00077(4)
C1 0.0235(6) 0.0227(6) 0.0244(6) -0.0002(4) -0.0018(5) 0.0021(5)
C2 0.0215(6) 0.0215(6) 0.0307(6) -0.0024(5) -0.0043(5) -0.0004(5)
C1L 0.0231(6) 0.0322(7) 0.0325(7) -0.0073(5) -0.0007(5) -0.0051(5)
C2L 0.0272(7) 0.0354(7) 0.0238(6) -0.0091(5) -0.0029(5) -0.0001(5)
C3L 0.0264(7) 0.0355(7) 0.0214(6) 0.0015(5) -0.0052(5) 0.0062(5)
C4L 0.0280(7) 0.0309(7) 0.0295(6) 0.0030(5) -0.0056(5) 0.0078(5)
C5L 0.0279(7) 0.0176(5) 0.0301(6) 0.0031(5) 0.0019(5) 0.0014(5)
C6L 0.0267(6) 0.0192(5) 0.0284(6) -0.0002(4) 0.0025(5) 0.0053(5)
C7L 0.0294(7) 0.0259(6) 0.0230(6) -0.0015(5) 0.0035(5) -0.0067(5)
C8L 0.0266(7) 0.0236(6) 0.0361(7) -0.0035(5) 0.0092(6) -0.0037(5)
C9L 0.0242(7) 0.0321(7) 0.0424(8) -0.0072(6) 0.0072(6) -0.0093(5)
C10L 0.0389(8) 0.0307(7) 0.0343(7) -0.0062(6) 0.0147(6) -0.0151(6)
C11L 0.0295(7) 0.0266(6) 0.0350(7) 0.0054(5) -0.0005(6) -0.0035(5)
C12L 0.0273(7) 0.0186(6) 0.0451(8) 0.0011(5) 0.0060(6) 0.0015(5)
F1 0.0335(4) 0.0277(4) 0.0225(4) 0.0035(3) -0.0010(3) 0.0021(3)
F2 0.0274(4) 0.0307(4) 0.0213(3) -0.0011(3) -0.0004(3) 0.0026(3)
N1 0.0314(6) 0.0304(6) 0.0408(7) -0.0038(5) 0.0001(5) -0.0041(5)
N2 0.0313(7) 0.0285(6) 0.0531(8) -0.0063(5) -0.0060(6) 0.0046(5)
O1 0.0218(4) 0.0225(4) 0.0306(5) -0.0016(3) 0.0015(4) -0.0015(3)
O2 0.0255(5) 0.0291(5) 0.0198(4) -0.0035(3) -0.0009(3) 0.0018(4)
O3 0.0228(4) 0.0246(4) 0.0242(4) 0.0006(3) -0.0001(3) 0.0037(3)
O4 0.0213(4) 0.0194(4) 0.0224(4) 0.0021(3) 0.0023(3) 0.0013(3)
O5 0.0238(5) 0.0215(4) 0.0364(5) -0.0018(4) 0.0021(4) -0.0052(3)
O6 0.0273(5) 0.0313(5) 0.0325(5) -0.0070(4) 0.0072(4) -0.0083(4)

loop_
_atom_type_symbol
_atom_type_description
_atom_type_scat_dispersion_real
_atom_type_scat_dispersion_imag
_atom_type_scat_source
C C 0.0033 0.0016 'International Tables Vol C Tables 4.2.6.8 and 6.1.1.4'
H H 0.0000 0.0000 'International Tables Vol C Tables 4.2.6.8 and 6.1.1.4'
N N 0.0061 0.0033 'International Tables Vol C Tables 4.2.6.8 and 6.1.1.4'
O O 0.0106 0.0060 'International Tables Vol C Tables 4.2.6.8 and 6.1.1.4'
F F 0.0171 0.0103 'International Tables Vol C Tables 4.2.6.8 and 6.1.1.4'
Se Se -0.0929 2.2259 'International Tables Vol C Tables 4.2.6.8 and 6.1.1.4'

loop_
_geom_angle_atom_site_label_1
_geom_angle_atom_site_label_2
_geom_angle_atom_site_label_3
_geom_angle
F2 Se1 F1 161.02(4)
F2 Se1 C1 85.05(5)
F1 Se1 C1 85.35(5)
F2 Se1 C2 81.66(5)
F1 Se1 C2 82.53(5)
C1 Se1 C2 92.91(6)
F2 Se1 O1 91.02(3)
F1 Se1 O1 94.13(3)
C1 Se1 O1 165.23(4)
C2 Se1 O1 72.41(4)
F2 Se1 O3 72.27(3)
F1 Se1 O3 120.59(3)
C1 Se1 O3 74.85(4)
C2 Se1 O3 151.88(4)
O1 Se1 O3 117.48(3)
F2 Se1 O2 70.72(3)
F1 Se1 O2 127.25(3)
C1 Se1 O2 131.63(4)
C2 Se1 O2 122.55(4)
O1 Se1 O2 59.29(3)
O3 Se1 O2 58.31(3)
F2 Se1 O4 127.21(3)
F1 Se1 O4 65.84(3)
C1 Se1 O4 76.58(4)
C2 Se1 O4 147.15(4)
O1 Se1 O4 116.67(3)
O3 Se1 O4 55.29(2)
O2 Se1 O4 85.61(2)
N1 C1 Se1 179.15(12)
N2 C2 Se1 179.53(14)
O1 C1L C2L 108.72(11)
O2 C2L C1L 108.79(11)
O2 C3L C4L 107.86(11)
O3 C4L C3L 108.77(11)
O3 C5L C6L 112.11(10)
O4 C6L C5L 107.35(10)
O4 C7L C8L 113.79(11)
O5 C8L C7L 108.62(11)
O5 C9L C10L 110.66(12)
O6 C10L C9L 114.06(12)
O6 C11L C12L 108.51(12)
O1 C12L C11L 113.07(11)
C12L O1 C1L 113.33(10)
C12L O1 Se1 119.45(8)
C1L O1 Se1 120.55(7)
C2L O2 C3L 111.95(10)
C2L O2 Se1 105.16(7)
C3L O2 Se1 105.77(7)
C5L O3 C4L 112.50(10)
C5L O3 Se1 116.49(7)
C4L O3 Se1 118.28(7)
C6L O4 C7L 112.32(9)
C6L O4 Se1 119.77(7)
C7L O4 Se1 123.60(7)
C9L O5 C8L 111.25(10)
C10L O6 C11L 114.14(11)

loop_
_geom_bond_atom_site_label_1
_geom_bond_atom_site_label_2
_geom_bond_distance
Se1 F2 1.8375(8)
Se1 F1 1.8429(8)
Se1 C1 1.8959(13)
Se1 C2 1.8975(13)
Se1 O1 2.7593(9)
Se1 O3 2.8772(9)
Se1 O2 2.9661(10)
Se1 O4 3.0878(9)
C1 N1 1.1501(18)
C2 N2 1.1419(18)
C1L O1 1.4400(16)
C1L C2L 1.495(2)
C2L O2 1.4210(16)
C3L O2 1.4252(16)
C3L C4L 1.498(2)
C4L O3 1.4313(17)
C5L O3 1.4296(15)
C5L C6L 1.5043(18)
C6L O4 1.4257(15)
C7L O4 1.4279(14)
C7L C8L 1.5118(18)
C8L O5 1.4214(15)
C9L O5 1.4189(16)
C9L C10L 1.506(2)
C10L O6 1.4205(16)
C11L O6 1.4265(17)
C11L C12L 1.507(2)
C12L O1 1.4338(16)
